data_2240445
loop_
_publ_author_name
'Govindaraj, J.'
'Raja, R.'
'Suresh, M.'
'Raghunathan, R.'
'SubbiahPandi, A.'

_publ_section_title
;
 Crystal structure of ethyl
 (2<i>S</i>,2'<i>R</i>)-1'-benzyl-3-oxo-3<i>H</i>-dispiro[1-benzothiophene-2,3'-pyrrolidine-2',11''-indeno[1,2-<i>b</i>]quinoxaline]-4'-carboxylate
;
_journal_coeditor_code HB7364
_journal_issue 3
_journal_name_full 'Acta Crystallographica Section E'
_journal_page_first o195
_journal_page_last o196
_journal_paper_doi 10.1107/S2056989015003187
_journal_volume 71
_journal_year 2015
_chemical_formula_iupac 'C35 H27 N3 O3 S'
_chemical_formula_moiety 'C35 H27 N3 O3 S'
_chemical_formula_sum 'C35 H27 N3 O3 S'
_chemical_formula_weight 569.66
_chemical_name_systematic
;Ethyl
(2<i>S</i>,2'<i>R</i>)-1'-benzyl-3-oxo-3<i>H</i>-dispiro[1-benzothiophene-2,3'-pyrrolidine-2',11''-indeno[1,2-<i>b</i>]quinoxaline]-4'-carboxylate
;
_space_group_IT_number 14
_symmetry_cell_setting monoclinic
_symmetry_space_group_name_Hall '-P 2ybc'
_symmetry_space_group_name_H-M 'P 1 21/c 1'
_atom_sites_solution_hydrogens geom
_atom_sites_solution_primary direct
_atom_sites_solution_secondary difmap
_audit_creation_method SHELXL-97
_cell_angle_alpha 90.00
_cell_angle_beta 100.766(2)
_cell_angle_gamma 90.00
_cell_formula_units_Z 4
_cell_length_a 11.3893(5)
_cell_length_b 15.1181(7)
_cell_length_c 16.7136(7)
_cell_measurement_reflns_used 7078
_cell_measurement_temperature 293(2)
_cell_volume 2827.2(2)
_computing_cell_refinement
;
SAINT (Bruker, 2008)
;
_computing_data_collection
;
APEX2 (Bruker, 2008)
;
_computing_data_reduction
;
SAINT (Bruker, 2008)
;
_computing_molecular_graphics
;
<i>ORTEP-3 for Windows</i> (Farrugia, 2012)
;
_computing_publication_material
;
<i>SHELXL97</i> (Sheldrick, 2008) and <i>PLATON</i> (Spek, 2009)
;
_computing_structure_refinement
;
SHELXL97 (Sheldrick, 2008)
;
_computing_structure_solution
;
SHELXS97 (Sheldrick, 2008)
;
_diffrn_ambient_temperature 293(2)
_diffrn_measured_fraction_theta_full 0.965
_diffrn_measured_fraction_theta_max 0.965
_diffrn_measurement_device_type 'Bruker SMART APEXII CCD'
_diffrn_measurement_method '\w and \f scans'
_diffrn_radiation_monochromator graphite
_diffrn_radiation_source 'fine-focus sealed tube'
_diffrn_radiation_type MoK\a
_diffrn_radiation_wavelength 0.71073
_diffrn_reflns_av_R_equivalents 0.0337
_diffrn_reflns_av_sigmaI/netI 0.0345
_diffrn_reflns_limit_h_max 15
_diffrn_reflns_limit_h_min -14
_diffrn_reflns_limit_k_max 15
_diffrn_reflns_limit_k_min -20
_diffrn_reflns_limit_l_max 22
_diffrn_reflns_limit_l_min -22
_diffrn_reflns_number 26003
_diffrn_reflns_theta_full 28.72
_diffrn_reflns_theta_max 28.72
_diffrn_reflns_theta_min 1.83
_exptl_absorpt_coefficient_mu 0.157
_exptl_absorpt_correction_T_max 0.9708
_exptl_absorpt_correction_T_min 0.9634
_exptl_absorpt_correction_type multi-scan
_exptl_absorpt_process_details
;
(<i>SADABS</i>; Bruker, 2008)
;
_exptl_crystal_colour colourless
_exptl_crystal_density_diffrn 1.338
_exptl_crystal_density_method 'not measured'
_exptl_crystal_description block
_exptl_crystal_F_000 1192
_exptl_crystal_size_max 0.24
_exptl_crystal_size_mid 0.20
_exptl_crystal_size_min 0.19
_refine_diff_density_max 0.213
_refine_diff_density_min -0.182
_refine_ls_extinction_method none
_refine_ls_goodness_of_fit_ref 1.067
_refine_ls_hydrogen_treatment mixed
_refine_ls_matrix_type full
_refine_ls_number_parameters 440
_refine_ls_number_reflns 7078
_refine_ls_number_restraints 82
_refine_ls_restrained_S_all 1.069
_refine_ls_R_factor_all 0.0739
_refine_ls_R_factor_gt 0.0466
_refine_ls_shift/su_max 0.001
_refine_ls_shift/su_mean 0.000
_refine_ls_structure_factor_coef Fsqd
_refine_ls_weighting_details 'calc w=1/[\s^2^(Fo^2^)+(0.0446P)^2^+0.8872P] where P=(Fo^2^+2Fc^2^)/3'
_refine_ls_weighting_scheme calc
_refine_ls_wR_factor_gt 0.1092
_refine_ls_wR_factor_ref 0.1277
_reflns_number_gt 4934
_reflns_number_total 7078
_reflns_threshold_expression I>2\s(I)
_cod_data_source_file hb7364sup1.cf
_cod_data_source_block I
_cod_original_sg_symbol_H-M 'P 21/c'
_cod_database_code 2240445
_cod_database_fobs_code 2240445

loop_
_symmetry_equiv_pos_as_xyz
'x, y, z'
'-x, y+1/2, -z+1/2'
'-x, -y, -z'
'x, -y-1/2, z-1/2'

loop_
_atom_site_type_symbol
_atom_site_label
_atom_site_fract_x
_atom_site_fract_y
_atom_site_fract_z
_atom_site_U_iso_or_equiv
_atom_site_adp_type
_atom_site_calc_flag
_atom_site_refinement_flags
_atom_site_occupancy
_atom_site_symmetry_multiplicity
_atom_site_disorder_assembly
_atom_site_disorder_group
C C1 0.94305(15) 0.59196(11) 0.32387(10) 0.0390(4) Uani d . 1 1 . .
C C2 1.02494(16) 0.61651(12) 0.27599(11) 0.0474(4) Uani d . 1 1 . .
H H2 1.0270 0.6742 0.2569 0.057 Uiso calc R 1 1 . .
C C3 1.10351(18) 0.55315(14) 0.25723(12) 0.0536(5) Uani d . 1 1 . .
H H3 1.1592 0.5689 0.2255 0.064 Uiso calc R 1 1 . .
C C4 1.10079(19) 0.46711(14) 0.28464(12) 0.0557(5) Uani d . 1 1 . .
H H4 1.1534 0.4255 0.2703 0.067 Uiso calc R 1 1 . .
C C5 1.02072(18) 0.44219(12) 0.33317(12) 0.0504(4) Uani d . 1 1 . .
H H5 1.0191 0.3844 0.3520 0.060 Uiso calc R 1 1 . .
C C6 0.94291(15) 0.50536(11) 0.35315(10) 0.0400(4) Uani d . 1 1 . .
C C7 0.85854(15) 0.50023(11) 0.40909(10) 0.0387(4) Uani d . 1 1 . .
C C8 0.74977(16) 0.44736(12) 0.49827(11) 0.0441(4) Uani d . 1 1 . .
C C9 0.70512(19) 0.37615(14) 0.53845(13) 0.0586(5) Uani d . 1 1 . .
H H9 0.7266 0.3184 0.5285 0.070 Uiso calc R 1 1 . .
C C10 0.6306(2) 0.39205(16) 0.59184(14) 0.0643(6) Uani d . 1 1 . .
H H10 0.6010 0.3448 0.6177 0.077 Uiso calc R 1 1 . .
C C11 0.59810(19) 0.47810(16) 0.60827(13) 0.0627(6) Uani d . 1 1 . .
H H11 0.5490 0.4878 0.6461 0.075 Uiso calc R 1 1 . .
C C12 0.63773(19) 0.54804(14) 0.56935(12) 0.0559(5) Uani d . 1 1 . .
H H12 0.6151 0.6052 0.5804 0.067 Uiso calc R 1 1 . .
C C13 0.71247(16) 0.53441(12) 0.51270(10) 0.0427(4) Uani d . 1 1 . .
C C14 0.81360(15) 0.58677(10) 0.41819(10) 0.0378(4) Uani d . 1 1 . .
C C15 0.85285(15) 0.64971(10) 0.35577(10) 0.0371(4) Uani d . 1 1 A .
C C16 0.74095(15) 0.67850(10) 0.29184(10) 0.0369(4) Uani d D 1 1 . .
C C18 0.60427(17) 0.61769(11) 0.16969(10) 0.0455(4) Uani d D 1 1 . .
C C19 0.5082(2) 0.57525(14) 0.12280(13) 0.0624(6) Uani d . 1 1 A .
H H19 0.4675 0.5308 0.1449 0.075 Uiso calc R 1 1 . .
C C20 0.4738(2) 0.60023(18) 0.04237(14) 0.0769(7) Uani d . 1 1 . .
H H20 0.4089 0.5727 0.0098 0.092 Uiso calc R 1 1 A .
C C21 0.5351(2) 0.66581(17) 0.01002(13) 0.0723(7) Uani d . 1 1 A .
H H21 0.5104 0.6822 -0.0441 0.087 Uiso calc R 1 1 . .
C C22 0.6315(2) 0.70724(14) 0.05597(12) 0.0562(5) Uani d . 1 1 . .
H H22 0.6731 0.7507 0.0334 0.067 Uiso calc R 1 1 A .
C C23 0.66571(16) 0.68277(11) 0.13706(10) 0.0440(4) Uani d D 1 1 A .
C C24 0.68928(15) 0.75054(10) 0.34217(10) 0.0399(4) Uani d . 1 1 A .
H H24 0.6505 0.7203 0.3821 0.048 Uiso calc R 1 1 . .
C C25 0.59899(18) 0.81252(12) 0.29378(12) 0.0486(4) Uani d D 1 1 . .
C C28 0.80035(16) 0.79654(11) 0.38832(12) 0.0469(4) Uani d . 1 1 . .
H H28A 0.8121 0.8530 0.3633 0.056 Uiso calc R 1 1 A .
H H28B 0.7934 0.8066 0.4446 0.056 Uiso calc R 1 1 . .
C C29 0.99701(19) 0.73891(12) 0.45364(12) 0.0520(5) Uani d . 1 1 . .
H H29A 1.0523 0.6910 0.4498 0.062 Uiso calc R 1 1 A .
H H29B 0.9653 0.7307 0.5031 0.062 Uiso calc R 1 1 . .
C C30 1.06247(16) 0.82614(12) 0.45754(11) 0.0473(4) Uani d . 1 1 A .
C C31 1.0953(2) 0.86170(15) 0.38916(14) 0.0678(6) Uani d . 1 1 . .
H H31 1.0783 0.8308 0.3402 0.081 Uiso calc R 1 1 A .
C C32 1.1527(2) 0.94207(17) 0.39172(16) 0.0754(7) Uani d . 1 1 A .
H H32 1.1738 0.9649 0.3447 0.091 Uiso calc R 1 1 . .
C C33 1.1787(2) 0.98798(16) 0.46243(18) 0.0767(7) Uani d . 1 1 . .
H H33 1.2177 1.0422 0.4643 0.092 Uiso calc R 1 1 A .
C C34 1.1471(3) 0.95415(17) 0.53055(17) 0.0869(8) Uani d . 1 1 A .
H H34 1.1647 0.9853 0.5793 0.104 Uiso calc R 1 1 . .
C C35 1.0890(2) 0.87391(15) 0.52796(14) 0.0687(6) Uani d . 1 1 . .
H H35 1.0674 0.8519 0.5751 0.082 Uiso calc R 1 1 A .
N N1 0.74601(13) 0.60603(9) 0.47047(8) 0.0428(3) Uani d . 1 1 . .
N N2 0.82817(14) 0.43036(9) 0.44648(9) 0.0460(4) Uani d . 1 1 . .
N N3 0.89985(13) 0.73649(9) 0.38373(9) 0.0399(3) Uani d . 1 1 A .
S S1 0.78568(8) 0.73399(5) 0.20235(4) 0.0406(3) Uani d PD 0.768(4) 1 A 1
C C17 0.6529(4) 0.6080(3) 0.2563(3) 0.0435(10) Uani d PD 0.768(4) 1 A 1
O O3 0.6242(2) 0.54889(17) 0.29998(16) 0.0534(6) Uani d PD 0.768(4) 1 A 1
S S1' 0.6310(4) 0.5815(3) 0.2707(2) 0.0492(13) Uani d PD 0.232(4) 1 A 2
C C17' 0.7539(7) 0.7084(5) 0.2082(4) 0.0435(10) Uani d PD 0.232(4) 1 A 2
O O3' 0.8375(8) 0.7589(5) 0.2028(5) 0.075(3) Uani d PD 0.232(4) 1 A 2
O O1 0.6076(16) 0.8911(4) 0.2969(10) 0.072(3) Uani d PDU 0.320(16) 1 A 1
O O2 0.5072(16) 0.7644(13) 0.2591(17) 0.067(4) Uani d PDU 0.320(16) 1 A 1
C C26 0.4105(14) 0.8121(16) 0.2061(14) 0.067(3) Uani d PDU 0.320(16) 1 A 1
H H26A 0.3973 0.7864 0.1520 0.080 Uiso calc PR 0.320(16) 1 A 1
H H26B 0.4333 0.8735 0.2018 0.080 Uiso calc PR 0.320(16) 1 A 1
C C27 0.2996(15) 0.8074(19) 0.2390(16) 0.133(7) Uani d PDU 0.320(16) 1 A 1
H H27A 0.2866 0.7476 0.2544 0.200 Uiso calc PR 0.320(16) 1 A 1
H H27B 0.2337 0.8264 0.1981 0.200 Uiso calc PR 0.320(16) 1 A 1
H H27C 0.3063 0.8451 0.2858 0.200 Uiso calc PR 0.320(16) 1 A 1
O O1' 0.6159(7) 0.8878(3) 0.2794(6) 0.096(2) Uani d PDU 0.680(16) 1 A 2
O O2' 0.4957(7) 0.7732(6) 0.2675(8) 0.0590(19) Uani d PDU 0.680(16) 1 A 2
C C26' 0.3996(7) 0.8243(8) 0.2179(8) 0.082(3) Uani d PDU 0.680(16) 1 A 2
H H26C 0.4244 0.8455 0.1688 0.099 Uiso calc PR 0.680(16) 1 A 2
H H26D 0.3788 0.8747 0.2482 0.099 Uiso calc PR 0.680(16) 1 A 2
C C27' 0.2971(6) 0.7641(5) 0.1971(6) 0.105(3) Uani d PDU 0.680(16) 1 A 2
H H27D 0.3197 0.7137 0.1684 0.158 Uiso calc PR 0.680(16) 1 A 2
H H27E 0.2322 0.7944 0.1632 0.158 Uiso calc PR 0.680(16) 1 A 2
H H27F 0.2724 0.7447 0.2461 0.158 Uiso calc PR 0.680(16) 1 A 2

loop_
_atom_site_aniso_label
_atom_site_aniso_U_11
_atom_site_aniso_U_22
_atom_site_aniso_U_33
_atom_site_aniso_U_12
_atom_site_aniso_U_13
_atom_site_aniso_U_23
C1 0.0421(9) 0.0319(8) 0.0440(8) 0.0016(7) 0.0106(7) -0.0031(7)
C2 0.0507(11) 0.0400(9) 0.0552(10) -0.0001(8) 0.0195(8) 0.0010(8)
C3 0.0509(11) 0.0558(12) 0.0591(11) 0.0034(9) 0.0231(9) -0.0041(9)
C4 0.0587(12) 0.0512(11) 0.0598(11) 0.0158(9) 0.0177(10) -0.0087(9)
C5 0.0587(12) 0.0362(9) 0.0565(11) 0.0100(8) 0.0114(9) -0.0017(8)
C6 0.0435(10) 0.0322(8) 0.0444(8) 0.0022(7) 0.0089(7) -0.0015(7)
C7 0.0400(9) 0.0319(8) 0.0437(8) 0.0011(7) 0.0065(7) 0.0007(7)
C8 0.0433(10) 0.0406(9) 0.0469(9) -0.0029(7) 0.0044(7) 0.0082(8)
C9 0.0612(13) 0.0460(11) 0.0679(12) -0.0066(9) 0.0103(10) 0.0155(10)
C10 0.0624(13) 0.0644(14) 0.0676(13) -0.0149(11) 0.0161(11) 0.0222(11)
C11 0.0571(13) 0.0771(16) 0.0581(12) -0.0105(11) 0.0214(10) 0.0104(11)
C12 0.0613(13) 0.0571(12) 0.0530(11) -0.0035(10) 0.0200(9) 0.0040(9)
C13 0.0440(10) 0.0429(9) 0.0412(8) -0.0031(7) 0.0078(7) 0.0049(7)
C14 0.0429(9) 0.0303(8) 0.0407(8) -0.0003(7) 0.0092(7) 0.0011(7)
C15 0.0430(9) 0.0276(7) 0.0427(8) -0.0009(6) 0.0132(7) -0.0006(7)
C16 0.0413(9) 0.0288(7) 0.0429(8) 0.0002(6) 0.0138(7) 0.0020(7)
C18 0.0559(11) 0.0356(9) 0.0466(9) 0.0025(8) 0.0141(8) -0.0009(8)
C19 0.0723(14) 0.0536(12) 0.0625(12) -0.0179(10) 0.0155(11) -0.0037(10)
C20 0.0792(17) 0.0868(18) 0.0602(13) -0.0212(14) 0.0010(12) -0.0115(13)
C21 0.0876(17) 0.0831(17) 0.0442(10) -0.0041(14) 0.0072(11) 0.0019(11)
C22 0.0730(14) 0.0482(11) 0.0522(10) 0.0000(10) 0.0240(10) 0.0044(9)
C23 0.0527(11) 0.0344(9) 0.0470(9) 0.0019(7) 0.0151(8) -0.0050(7)
C24 0.0457(10) 0.0294(8) 0.0482(9) 0.0019(7) 0.0176(7) 0.0021(7)
C25 0.0552(12) 0.0367(10) 0.0581(11) 0.0076(8) 0.0211(9) 0.0068(9)
C28 0.0535(11) 0.0306(8) 0.0600(10) -0.0010(7) 0.0195(9) -0.0061(8)
C29 0.0638(12) 0.0362(9) 0.0516(10) -0.0024(8) -0.0003(9) 0.0032(8)
C30 0.0470(10) 0.0375(9) 0.0536(10) -0.0009(8) -0.0005(8) 0.0009(8)
C31 0.0799(16) 0.0628(14) 0.0596(12) -0.0206(12) 0.0107(11) -0.0028(11)
C32 0.0779(16) 0.0680(15) 0.0792(15) -0.0232(13) 0.0114(13) 0.0137(13)
C33 0.0710(16) 0.0506(13) 0.1024(19) -0.0189(11) 0.0004(14) -0.0009(13)
C34 0.108(2) 0.0666(16) 0.0832(17) -0.0315(15) 0.0093(15) -0.0216(14)
C35 0.0861(17) 0.0592(13) 0.0603(12) -0.0163(12) 0.0126(11) -0.0088(11)
N1 0.0508(9) 0.0363(7) 0.0438(7) 0.0002(6) 0.0153(6) 0.0020(6)
N2 0.0523(9) 0.0323(7) 0.0536(8) 0.0013(6) 0.0108(7) 0.0073(6)
N3 0.0432(8) 0.0269(6) 0.0494(8) -0.0003(6) 0.0082(6) -0.0026(6)
S1 0.0467(5) 0.0326(4) 0.0454(3) -0.0077(3) 0.0158(3) 0.0044(3)
C17 0.043(2) 0.035(2) 0.0557(19) 0.0037(14) 0.0177(13) 0.0042(15)
O3 0.0583(12) 0.0485(14) 0.0530(13) -0.0188(10) 0.0092(10) 0.0144(10)
S1' 0.055(2) 0.046(3) 0.044(2) -0.0049(18) 0.0047(16) 0.0028(17)
C17' 0.043(2) 0.035(2) 0.0557(19) 0.0037(14) 0.0177(13) 0.0042(15)
O3' 0.074(6) 0.064(5) 0.088(5) -0.039(4) 0.016(4) 0.006(4)
O1 0.099(8) 0.021(4) 0.094(5) 0.022(4) 0.013(4) -0.018(4)
O2 0.062(6) 0.051(6) 0.081(6) 0.023(4) 0.001(5) -0.004(4)
C26 0.071(7) 0.052(6) 0.078(6) 0.023(5) 0.017(5) 0.024(5)
C27 0.074(8) 0.160(15) 0.169(14) 0.047(9) 0.032(9) 0.097(11)
O1' 0.066(3) 0.054(3) 0.163(6) 0.001(2) 0.009(3) 0.054(3)
O2' 0.049(2) 0.036(2) 0.088(4) 0.005(2) 0.003(2) 0.015(3)
C26' 0.054(3) 0.070(5) 0.115(6) 0.018(3) -0.005(3) 0.021(3)
C27' 0.066(3) 0.093(4) 0.140(6) -0.001(3) -0.022(3) 0.028(4)

loop_
_atom_type_symbol
_atom_type_description
_atom_type_scat_dispersion_real
_atom_type_scat_dispersion_imag
_atom_type_scat_source
C C 0.0033 0.0016 'International Tables Vol C Tables 4.2.6.8 and 6.1.1.4'
H H 0.0000 0.0000 'International Tables Vol C Tables 4.2.6.8 and 6.1.1.4'
N N 0.0061 0.0033 'International Tables Vol C Tables 4.2.6.8 and 6.1.1.4'
O O 0.0106 0.0060 'International Tables Vol C Tables 4.2.6.8 and 6.1.1.4'
S S 0.1246 0.1234 'International Tables Vol C Tables 4.2.6.8 and 6.1.1.4'

loop_
_geom_angle_atom_site_label_1
_geom_angle_atom_site_label_2
_geom_angle_atom_site_label_3
_geom_angle
C2 C1 C6 119.80(16)
C2 C1 C15 128.32(15)
C6 C1 C15 111.75(14)
C3 C2 C1 118.51(17)
C3 C2 H2 120.7
C1 C2 H2 120.7
C4 C3 C2 121.35(19)
C4 C3 H3 119.3
C2 C3 H3 119.3
C5 C4 C3 120.65(18)
C5 C4 H4 119.7
C3 C4 H4 119.7
C4 C5 C6 118.41(18)
C4 C5 H5 120.8
C6 C5 H5 120.8
C5 C6 C1 121.24(17)
C5 C6 C7 130.07(16)
C1 C6 C7 108.50(14)
N2 C7 C14 124.02(16)
N2 C7 C6 127.80(15)
C14 C7 C6 108.17(14)
N2 C8 C9 119.28(17)
N2 C8 C13 121.99(15)
C9 C8 C13 118.73(17)
C10 C9 C8 120.0(2)
C10 C9 H9 120.0
C8 C9 H9 120.0
C9 C10 C11 120.96(19)
C9 C10 H10 119.5
C11 C10 H10 119.5
C12 C11 C10 120.4(2)
C12 C11 H11 119.8
C10 C11 H11 119.8
C11 C12 C13 120.4(2)
C11 C12 H12 119.8
C13 C12 H12 119.8
N1 C13 C12 119.31(17)
N1 C13 C8 121.29(16)
C12 C13 C8 119.38(16)
N1 C14 C7 123.18(15)
N1 C14 C15 126.89(14)
C7 C14 C15 109.89(14)
N3 C15 C1 113.41(13)
N3 C15 C14 118.30(13)
C1 C15 C14 100.59(12)
N3 C15 C16 99.89(12)
C1 C15 C16 116.01(13)
C14 C15 C16 109.41(13)
C17' C16 C17 91.1(4)
C17' C16 C24 113.9(3)
C17 C16 C24 114.6(2)
C17' C16 C15 120.7(3)
C17 C16 C15 118.0(2)
C24 C16 C15 99.64(12)
C17' C16 S1 14.2(3)
C17 C16 S1 105.23(18)
C24 C16 S1 107.81(10)
C15 C16 S1 111.28(11)
C17' C16 S1' 103.4(3)
C17 C16 S1' 12.4(2)
C24 C16 S1' 109.57(17)
C15 C16 S1' 109.50(16)
S1 C16 S1' 117.53(14)
C23 C18 C19 121.00(17)
C23 C18 C17 109.8(2)
C19 C18 C17 129.2(2)
C23 C18 S1' 126.63(19)
C19 C18 S1' 112.34(19)
C17 C18 S1' 16.89(18)
C18 C19 C20 118.5(2)
C18 C19 H19 120.8
C20 C19 H19 120.8
C21 C20 C19 120.4(2)
C21 C20 H20 119.8
C19 C20 H20 119.8
C22 C21 C20 121.4(2)
C22 C21 H21 119.3
C20 C21 H21 119.3
C21 C22 C23 118.37(19)
C21 C22 H22 120.8
C23 C22 H22 120.8
C18 C23 C22 120.41(17)
C18 C23 C17' 100.9(3)
C22 C23 C17' 138.6(4)
C18 C23 S1 117.48(14)
C22 C23 S1 122.10(15)
C17' C23 S1 16.6(3)
C25 C24 C28 113.99(14)
C25 C24 C16 115.66(14)
C28 C24 C16 103.37(13)
C25 C24 H24 107.8
C28 C24 H24 107.8
C16 C24 H24 107.8
O1' C25 O1 15.8(10)
O1' C25 O2 125.9(10)
O1 C25 O2 128.5(13)
O1' C25 O2' 122.2(6)
O1 C25 O2' 121.6(10)
O2 C25 O2' 11(2)
O1' C25 C24 125.7(4)
O1 C25 C24 123.6(9)
O2 C25 C24 107.4(10)
O2' C25 C24 112.0(4)
N3 C28 C24 105.56(13)
N3 C28 H28A 110.6
C24 C28 H28A 110.6
N3 C28 H28B 110.6
C24 C28 H28B 110.6
H28A C28 H28B 108.8
N3 C29 C30 110.65(14)
N3 C29 H29A 109.5
C30 C29 H29A 109.5
N3 C29 H29B 109.5
C30 C29 H29B 109.5
H29A C29 H29B 108.1
C35 C30 C31 117.29(19)
C35 C30 C29 121.79(19)
C31 C30 C29 120.90(17)
C30 C31 C32 121.3(2)
C30 C31 H31 119.3
C32 C31 H31 119.3
C33 C32 C31 120.3(2)
C33 C32 H32 119.9
C31 C32 H32 119.9
C32 C33 C34 119.4(2)
C32 C33 H33 120.3
C34 C33 H33 120.3
C33 C34 C35 120.4(2)
C33 C34 H34 119.8
C35 C34 H34 119.8
C30 C35 C34 121.3(2)
C30 C35 H35 119.3
C34 C35 H35 119.3
C14 N1 C13 114.93(14)
C7 N2 C8 114.20(15)
C29 N3 C15 117.32(13)
C29 N3 C28 115.01(15)
C15 N3 C28 109.42(13)
C23 S1 C16 90.15(9)
O3 C17 C18 124.5(4)
O3 C17 C16 120.5(4)
C18 C17 C16 115.0(3)
C18 S1' C16 85.91(18)
O3' C17' C23 121.7(7)
O3' C17' C16 117.7(7)
C23 C17' C16 120.5(6)
C25 O2 C26 116.1(16)
O2 C26 C27 110.6(17)
O2 C26 H26A 109.5
C27 C26 H26A 109.5
O2 C26 H26B 109.5
C27 C26 H26B 109.5
H26A C26 H26B 108.1
C25 O2' C26' 118.5(6)
O2' C26' C27' 106.5(7)
O2' C26' H26C 110.4
C27' C26' H26C 110.4
O2' C26' H26D 110.4
C27' C26' H26D 110.4
H26C C26' H26D 108.6
C26' C27' H27D 109.5
C26' C27' H27E 109.5
H27D C27' H27E 109.5
C26' C27' H27F 109.5
H27D C27' H27F 109.5
H27E C27' H27F 109.5

loop_
_geom_bond_atom_site_label_1
_geom_bond_atom_site_label_2
_geom_bond_distance
C1 C2 1.388(2)
C1 C6 1.398(2)
C1 C15 1.519(2)
C2 C3 1.386(3)
C2 H2 0.9300
C3 C4 1.381(3)
C3 H3 0.9300
C4 C5 1.381(3)
C4 H4 0.9300
C5 C6 1.385(2)
C5 H5 0.9300
C6 C7 1.463(2)
C7 N2 1.306(2)
C7 C14 1.423(2)
C8 N2 1.379(2)
C8 C9 1.413(3)
C8 C13 1.417(3)
C9 C10 1.363(3)
C9 H9 0.9300
C10 C11 1.394(3)
C10 H10 0.9300
C11 C12 1.362(3)
C11 H11 0.9300
C12 C13 1.402(3)
C12 H12 0.9300
C13 N1 1.385(2)
C14 N1 1.301(2)
C14 C15 1.539(2)
C15 N3 1.460(2)
C15 C16 1.564(2)
C16 C17' 1.501(7)
C16 C17 1.507(4)
C16 C24 1.557(2)
C16 S1 1.8668(17)
C16 S1' 1.918(4)
C18 C23 1.377(3)
C18 C19 1.379(3)
C18 C17 1.457(5)
C18 S1' 1.746(4)
C19 C20 1.381(3)
C19 H19 0.9300
C20 C21 1.380(3)
C20 H20 0.9300
C21 C22 1.368(3)
C21 H21 0.9300
C22 C23 1.389(3)
C22 H22 0.9300
C23 C17' 1.459(7)
C23 S1 1.7609(19)
C24 C25 1.510(2)
C24 C28 1.521(2)
C24 H24 0.9800
C25 O1' 1.186(4)
C25 O1 1.193(6)
C25 O2 1.316(8)
C25 O2' 1.318(4)
C28 N3 1.465(2)
C28 H28A 0.9700
C28 H28B 0.9700
C29 N3 1.452(2)
C29 C30 1.510(3)
C29 H29A 0.9700
C29 H29B 0.9700
C30 C35 1.366(3)
C30 C31 1.376(3)
C31 C32 1.377(3)
C31 H31 0.9300
C32 C33 1.355(3)
C32 H32 0.9300
C33 C34 1.357(4)
C33 H33 0.9300
C34 C35 1.379(3)
C34 H34 0.9300
C35 H35 0.9300
C17 O3 1.237(4)
C17' O3' 1.237(9)
O2 C26 1.466(8)
C26 C27 1.469(11)
C26 H26A 0.9700
C26 H26B 0.9700
C27 H27A 0.9600
C27 H27B 0.9600
C27 H27C 0.9600
O2' C26' 1.463(5)
C26' C27' 1.471(9)
C26' H26C 0.9700
C26' H26D 0.9700
C27' H27D 0.9600
C27' H27E 0.9600
C27' H27F 0.9600

loop_
_geom_hbond_atom_site_label_D
_geom_hbond_atom_site_label_H
_geom_hbond_atom_site_label_A
_geom_hbond_site_symmetry_A
_geom_hbond_distance_DH
_geom_hbond_distance_HA
_geom_hbond_distance_DA
_geom_hbond_angle_DHA
C11 H11 O3 3_666 0.93 2.38 3.222(3) 150
C22 H22 N1 4_575 0.93 2.61 3.523(3) 167

loop_
_geom_torsion_atom_site_label_1
_geom_torsion_atom_site_label_2
_geom_torsion_atom_site_label_3
_geom_torsion_atom_site_label_4
_geom_torsion
C6 C1 C2 C3 1.2(3)
C15 C1 C2 C3 176.76(17)
C1 C2 C3 C4 0.5(3)
C2 C3 C4 C5 -1.3(3)
C3 C4 C5 C6 0.4(3)
C4 C5 C6 C1 1.3(3)
C4 C5 C6 C7 -173.14(18)
C2 C1 C6 C5 -2.1(3)
C15 C1 C6 C5 -178.35(16)
C2 C1 C6 C7 173.39(15)
C15 C1 C6 C7 -2.86(19)
C5 C6 C7 N2 -8.4(3)
C1 C6 C7 N2 176.64(17)
C5 C6 C7 C14 170.72(18)
C1 C6 C7 C14 -4.24(19)
N2 C8 C9 C10 177.88(18)
C13 C8 C9 C10 -2.0(3)
C8 C9 C10 C11 -0.6(3)
C9 C10 C11 C12 1.8(3)
C10 C11 C12 C13 -0.5(3)
C11 C12 C13 N1 176.31(18)
C11 C12 C13 C8 -2.1(3)
N2 C8 C13 N1 5.0(3)
C9 C8 C13 N1 -175.06(17)
N2 C8 C13 C12 -176.56(16)
C9 C8 C13 C12 3.3(3)
N2 C7 C14 N1 6.5(3)
C6 C7 C14 N1 -172.68(15)
N2 C7 C14 C15 -171.27(16)
C6 C7 C14 C15 9.57(18)
C2 C1 C15 N3 -40.5(2)
C6 C1 C15 N3 135.37(15)
C2 C1 C15 C14 -167.82(17)
C6 C1 C15 C14 8.03(18)
C2 C1 C15 C16 74.3(2)
C6 C1 C15 C16 -109.83(16)
N1 C14 C15 N3 47.8(2)
C7 C14 C15 N3 -134.57(15)
N1 C14 C15 C1 171.82(16)
C7 C14 C15 C1 -10.54(17)
N1 C14 C15 C16 -65.6(2)
C7 C14 C15 C16 112.06(15)
N3 C15 C16 C17' 79.5(4)
C1 C15 C16 C17' -42.7(4)
C14 C15 C16 C17' -155.6(4)
N3 C15 C16 C17 -170.5(2)
C1 C15 C16 C17 67.2(3)
C14 C15 C16 C17 -45.6(3)
N3 C15 C16 C24 -45.81(14)
C1 C15 C16 C24 -168.07(13)
C14 C15 C16 C24 79.06(14)
N3 C15 C16 S1 67.71(13)
C1 C15 C16 S1 -54.55(16)
C14 C15 C16 S1 -167.42(10)
N3 C15 C16 S1' -160.68(16)
C1 C15 C16 S1' 77.06(19)
C14 C15 C16 S1' -35.81(19)
C23 C18 C19 C20 -0.8(3)
C17 C18 C19 C20 175.5(3)
S1' C18 C19 C20 177.3(2)
C18 C19 C20 C21 0.4(4)
C19 C20 C21 C22 0.5(4)
C20 C21 C22 C23 -1.0(4)
C19 C18 C23 C22 0.3(3)
C17 C18 C23 C22 -176.7(3)
S1' C18 C23 C22 -177.5(2)
C19 C18 C23 C17' 178.5(3)
C17 C18 C23 C17' 1.5(4)
S1' C18 C23 C17' 0.7(4)
C19 C18 C23 S1 179.12(16)
C17 C18 C23 S1 2.2(3)
S1' C18 C23 S1 1.4(3)
C21 C22 C23 C18 0.6(3)
C21 C22 C23 C17' -176.7(5)
C21 C22 C23 S1 -178.15(17)
C17' C16 C24 C25 33.8(4)
C17 C16 C24 C25 -69.3(2)
C15 C16 C24 C25 163.65(14)
S1 C16 C24 C25 47.47(17)
S1' C16 C24 C25 -81.5(2)
C17' C16 C24 C28 -91.5(4)
C17 C16 C24 C28 165.4(2)
C15 C16 C24 C28 38.36(15)
S1 C16 C24 C28 -77.82(14)
S1' C16 C24 C28 153.18(16)
C28 C24 C25 O1' 12.4(7)
C16 C24 C25 O1' -107.2(6)
C28 C24 C25 O1 -6.7(9)
C16 C24 C25 O1 -126.3(9)
C28 C24 C25 O2 -178.4(16)
C16 C24 C25 O2 61.9(16)
C28 C24 C25 O2' -168.1(7)
C16 C24 C25 O2' 72.3(7)
C25 C24 C28 N3 -143.07(15)
C16 C24 C28 N3 -16.71(17)
N3 C29 C30 C35 132.1(2)
N3 C29 C30 C31 -46.3(3)
C35 C30 C31 C32 0.1(3)
C29 C30 C31 C32 178.6(2)
C30 C31 C32 C33 0.2(4)
C31 C32 C33 C34 -0.3(4)
C32 C33 C34 C35 -0.1(4)
C31 C30 C35 C34 -0.5(4)
C29 C30 C35 C34 -178.9(2)
C33 C34 C35 C30 0.5(4)
C7 C14 N1 C13 -5.0(2)
C15 C14 N1 C13 172.37(15)
C12 C13 N1 C14 -178.80(16)
C8 C13 N1 C14 -0.4(2)
C14 C7 N2 C8 -1.6(2)
C6 C7 N2 C8 177.39(16)
C9 C8 N2 C7 176.33(16)
C13 C8 N2 C7 -3.8(2)
C30 C29 N3 C15 160.74(15)
C30 C29 N3 C28 -68.4(2)
C1 C15 N3 C29 -64.6(2)
C14 C15 N3 C29 52.8(2)
C16 C15 N3 C29 171.26(15)
C1 C15 N3 C28 161.98(14)
C14 C15 N3 C28 -80.61(18)
C16 C15 N3 C28 37.89(16)
C24 C28 N3 C29 -148.29(15)
C24 C28 N3 C15 -13.75(18)
C18 C23 S1 C16 -9.81(15)
C22 C23 S1 C16 169.01(16)
C17' C23 S1 C16 -7.5(10)
C17' C16 S1 C23 8.5(12)
C17 C16 S1 C23 13.5(2)
C24 C16 S1 C23 -109.24(12)
C15 C16 S1 C23 142.47(12)
S1' C16 S1 C23 15.10(17)
C23 C18 C17 O3 -172.3(5)
C19 C18 C17 O3 11.1(7)
S1' C18 C17 O3 5.5(7)
C23 C18 C17 C16 9.5(4)
C19 C18 C17 C16 -167.1(2)
S1' C18 C17 C16 -172.7(14)
C17' C16 C17 O3 167.2(6)
C24 C16 C17 O3 -75.7(5)
C15 C16 C17 O3 41.2(6)
S1 C16 C17 O3 166.0(4)
S1' C16 C17 O3 -7.3(10)
C17' C16 C17 C18 -14.5(4)
C24 C16 C17 C18 102.5(3)
C15 C16 C17 C18 -140.5(3)
S1 C16 C17 C18 -15.7(4)
S1' C16 C17 C18 171.0(17)
C23 C18 S1' C16 7.8(3)
C19 C18 S1' C16 -170.09(17)
C17 C18 S1' C16 5.2(10)
C17' C16 S1' C18 -12.4(4)
C17 C16 S1' C18 -6.8(13)
C24 C16 S1' C18 109.36(17)
C15 C16 S1' C18 -142.32(16)
S1 C16 S1' C18 -14.1(2)
C18 C23 C17' O3' 171.1(7)
C22 C23 C17' O3' -11.3(10)
S1 C23 C17' O3' -6.8(7)
C18 C23 C17' C16 -13.0(6)
C22 C23 C17' C16 164.7(3)
S1 C23 C17' C16 169.1(15)
C17 C16 C17' O3' -167.1(7)
C24 C16 C17' O3' 75.2(7)
C15 C16 C17' O3' -43.2(8)
S1 C16 C17' O3' 8.1(8)
S1' C16 C17' O3' -165.9(6)
C17 C16 C17' C23 16.8(5)
C24 C16 C17' C23 -100.9(5)
C15 C16 C17' C23 140.7(4)
S1 C16 C17' C23 -168.0(16)
S1' C16 C17' C23 18.0(6)
O1' C25 O2 C26 -9(3)
O1 C25 O2 C26 11(4)
O2' C25 O2 C26 65(7)
C24 C25 O2 C26 -177.7(19)
C25 O2 C26 C27 -116(3)
O1' C25 O2' C26' 0.9(16)
O1 C25 O2' C26' 19.6(17)
O2 C25 O2' C26' -112(8)
C24 C25 O2' C26' -178.6(9)
C25 O2' C26' C27' 179.5(13)
